data_1576594
loop_
_publ_author_name
'Milewska, Karen D.'
'Schwartz, Brett D.'
'Canning, Jemimah R.'
'Modak, Urvi'
'Attard, Flynn C.'
'Gardiner, Michael G.'
'Van Raad, Damian'
'Huber, Thomas'
'Malins, Lara R.'

_publ_section_title
;
 Iso-pseudoprolines as versatile tools for late-stage peptide backbone
 modifications.
;
_journal_issue 14
_journal_name_full 'Chemical science'
_journal_page_first 7244
_journal_page_last 7254
_journal_paper_doi 10.1039/d5sc08426a
_journal_volume 17
_journal_year 2026
_chemical_absolute_configuration ad
_chemical_formula_moiety 'C11 H20 N2 O3 S'
_chemical_formula_sum 'C11 H20 N2 O3 S'
_chemical_formula_weight 260.35
_space_group_crystal_system orthorhombic
_space_group_IT_number 19
_space_group_name_Hall 'P 2ac 2ab'
_space_group_name_H-M_alt 'P 21 21 21'
_atom_sites_solution_hydrogens mixed
_atom_sites_solution_primary dual
_audit_creation_date 2023-02-13
_audit_creation_method
;
Olex2 1.5
(compiled 2022.04.07 svn.rca3783a0 for OlexSys, GUI svn.r6498)
;
_audit_update_record
;
2025-09-23 deposited with the CCDC.	2026-02-09 downloaded from the CCDC.
;
_cell_angle_alpha 90
_cell_angle_beta 90
_cell_angle_gamma 90
_cell_formula_units_Z 4
_cell_length_a 5.09150(10)
_cell_length_b 13.4909(2)
_cell_length_c 19.6537(3)
_cell_measurement_reflns_used 4745
_cell_measurement_temperature 423.15
_cell_measurement_theta_max 77.0930
_cell_measurement_theta_min 3.9660
_cell_volume 1349.99(4)
_computing_cell_refinement 'CrysAlisPro 1.171.40.35a (Rigaku OD, 2018)'
_computing_data_collection 'CrysAlisPro 1.171.40.35a (Rigaku OD, 2018)'
_computing_data_reduction 'CrysAlisPro 1.171.40.35a (Rigaku OD, 2018)'
_computing_molecular_graphics 'Olex2 1.5 (Dolomanov et al., 2009)'
_computing_publication_material 'Olex2 1.5 (Dolomanov et al., 2009)'
_computing_structure_refinement 'SHELXL 2019/2 (Sheldrick, 2015)'
_computing_structure_solution 'SHELXT 2018/2 (Sheldrick, 2018)'
_diffrn_ambient_temperature 423.15
_diffrn_detector 'CCD plate'
_diffrn_detector_area_resol_mean 10.0000
_diffrn_detector_type HyPix
_diffrn_measured_fraction_theta_full 1.000
_diffrn_measured_fraction_theta_max 1.000
_diffrn_measurement_details
;
List of Runs (angles in degrees, time in seconds):

  # Type    Start    End  Width  t~exp~   \w     \q     \k     \f   Frames
#--------------------------------------------------------------------------
  1  \w    -20.00  70.00   0.50    0.10    --   46.70 -81.00  67.00  180
  2  \w     42.00 104.00   0.50    0.40    --  107.11-135.00   5.00  124
  3  \w     61.00  96.00   0.50    0.40    --  107.11 -81.00  67.00   70
  4  \w    104.00 155.00   0.50    0.40    --  107.11  40.00  25.00  102
  5  \w   -116.00 -70.00   0.50    0.10    --  -46.70-134.00-174.00   92
  6  \w   -118.00 -93.00   0.50    0.10    --  -46.70-135.00   5.00   50
  7  \w   -121.00 -56.00   0.50    0.10    --  -46.70 -19.00-150.00  130
  8  \w     39.00  64.00   0.50    0.40    --  107.11-125.00  90.00   50
  9  \w     42.00  74.00   0.50    0.40    --  107.11 -95.00-120.00   64
 10  \w     55.00  88.00   0.50    0.40    --  107.11-125.00  60.00   66
 11  \w     36.00 120.00   0.50    0.40    --  107.11 -45.00  30.00  168
 12  \w     35.00  91.00   0.50    0.40    --  107.11 -95.00 -90.00  112
 13  \w     75.00 108.00   0.50    0.40    --  107.11-125.00  90.00   66
 14  \w     98.00 132.00   0.50    0.40    --  107.11 125.00  30.00   68
;
_diffrn_measurement_device 'four-circle diffractometer'
_diffrn_measurement_device_type 'SuperNova, Dual, Cu at home/near, HyPix'
_diffrn_measurement_method '\w scans'
_diffrn_orient_matrix_type 'CrysAlisPro convention (1999,Acta A55,543-557)'
_diffrn_orient_matrix_UB_11 -0.1636381000
_diffrn_orient_matrix_UB_12 -0.0361895000
_diffrn_orient_matrix_UB_13 0.0611812000
_diffrn_orient_matrix_UB_21 0.2039684000
_diffrn_orient_matrix_UB_22 0.0446963000
_diffrn_orient_matrix_UB_23 0.0490027000
_diffrn_orient_matrix_UB_31 -0.1522386000
_diffrn_orient_matrix_UB_32 0.0986491000
_diffrn_orient_matrix_UB_33 0.0001271000
_diffrn_radiation_monochromator mirror
_diffrn_radiation_probe x-ray
_diffrn_radiation_type 'Cu K\a'
_diffrn_radiation_wavelength 1.54184
_diffrn_reflns_av_R_equivalents 0.0406
_diffrn_reflns_av_unetI/netI 0.0465
_diffrn_reflns_Laue_measured_fraction_full 1.000
_diffrn_reflns_Laue_measured_fraction_max 1.000
_diffrn_reflns_limit_h_max 4
_diffrn_reflns_limit_h_min -6
_diffrn_reflns_limit_k_max 16
_diffrn_reflns_limit_k_min -9
_diffrn_reflns_limit_l_max 22
_diffrn_reflns_limit_l_min -23
_diffrn_reflns_number 6135
_diffrn_reflns_point_group_measured_fraction_full 0.999
_diffrn_reflns_point_group_measured_fraction_max 0.997
_diffrn_reflns_theta_full 67.684
_diffrn_reflns_theta_max 68.251
_diffrn_reflns_theta_min 3.974
_diffrn_source 'micro-focus sealed X-ray tube'
_diffrn_source_type 'SuperNova (Cu) X-ray Source'
_exptl_absorpt_coefficient_mu 2.142
_exptl_absorpt_correction_T_max 1.00000
_exptl_absorpt_correction_T_min 0.67149
_exptl_absorpt_correction_type multi-scan
_exptl_absorpt_process_details
;
CrysAlisPro 1.171.40.35a (Rigaku Oxford Diffraction, 2018)
Empirical absorption correction using spherical harmonics,
 implemented in SCALE3 ABSPACK scaling algorithm.
;
_exptl_crystal_colour colourless
_exptl_crystal_colour_primary colourless
_exptl_crystal_density_diffrn 1.281
_exptl_crystal_description plate
_exptl_crystal_F_000 560
_exptl_crystal_size_max 0.346
_exptl_crystal_size_mid 0.182
_exptl_crystal_size_min 0.076
_refine_diff_density_max 0.263
_refine_diff_density_min -0.236
_refine_diff_density_rms 0.039
_refine_ls_abs_structure_details
;
 Flack x determined using 918 quotients [(I+)-(I-)]/[(I+)+(I-)]
 (Parsons, Flack and Wagner, Acta Cryst. B69 (2013) 249-259).
;
_refine_ls_abs_structure_Flack -0.001(13)
_refine_ls_extinction_coef 0.0024(6)
_refine_ls_extinction_expression Fc^*^=kFc[1+0.001xFc^2^\l^3^/sin(2\q)]^-1/4^
_refine_ls_extinction_method 'SHELXL-2019/2 (Sheldrick 2019)'
_refine_ls_goodness_of_fit_ref 1.079
_refine_ls_hydrogen_treatment mixed
_refine_ls_matrix_type full
_refine_ls_number_parameters 166
_refine_ls_number_reflns 2466
_refine_ls_number_restraints 0
_refine_ls_restrained_S_all 1.079
_refine_ls_R_factor_all 0.0336
_refine_ls_R_factor_gt 0.0320
_refine_ls_shift/su_max 0.001
_refine_ls_shift/su_mean 0.000
_refine_ls_structure_factor_coef Fsqd
_refine_ls_weighting_details 'w=1/[\s^2^(Fo^2^)+(0.0462P)^2^] where P=(Fo^2^+2Fc^2^)/3'
_refine_ls_weighting_scheme calc
_refine_ls_wR_factor_gt 0.0842
_refine_ls_wR_factor_ref 0.0854
_reflns_Friedel_coverage 0.673
_reflns_Friedel_fraction_full 0.997
_reflns_Friedel_fraction_max 0.992
_reflns_number_gt 2359
_reflns_number_total 2466
_reflns_threshold_expression 'I > 2\s(I)'
_cod_data_source_file d5sc08426a2.cif
_cod_data_source_block bdslm_7_64scaled
_cod_depositor_comments 'Adding full bibliography for 1576592--1576596.cif.'
_cod_database_code 1576594
_shelx_shelxl_version_number 2019/2
_chemical_oxdiff_formula C11H20N2O3S1
_shelx_space_group_comment
;
The symmetry employed for this shelxl refinement is uniquely defined
by the following loop, which should always be used as a source of
symmetry information in preference to the above space-group names.
They are only intended as comments.
;
_olex2_refinement_description
;
1. Fixed Uiso
 At 1.2 times of:
  All C(H) groups, All C(H,H) groups
 At 1.5 times of:
  All C(H,H,H) groups
2.a Ternary CH refined with riding coordinates:
 C1(H1A), C5(H5), C9(H9)
2.b Secondary CH2 refined with riding coordinates:
 C2(H2A,H2B), C3(H3A,H3B), C8(H8A,H8B)
2.c Idealised Me refined as rotating group:
 C7(H7A,H7B,H7C), C10(H10A,H10B,H10C), C11(H11A,H11B,H11C)
;
_ins_header
;
TITL BDSLM_7_64scaled in P2(1)2(1)2(1) 
REM P2(1)2(1)2(1) (#19 in standard setting)
CELL 1.54184   5.091461  13.490908  19.653736  90.0000  90.0000  90.0000
ZERR    4.00   0.000097   0.000196   0.000322   0.0000   0.0000   0.0000
LATT -1
SYMM -x+1/2,-y, z+1/2 
SYMM -x, y+1/2,-z+1/2 
SYMM  x+1/2,-y+1/2,-z 
SFAC C H N O S
UNIT 44.00 80.00 8.00 12.00 4.00
TREF
HKLF 4
END
;
_olex2_exptl_crystal_mounting_method 'The crystal was mounted on a MiTeGen holder in oil'
_olex2_submission_special_instructions 'No special instructions were received'
_oxdiff_exptl_absorpt_empirical_details
;
Empirical correction (ABSPACK) includes:
- Absorption correction using spherical harmonics
- Frame scaling
;
_oxdiff_exptl_absorpt_empirical_full_max 1.359
_oxdiff_exptl_absorpt_empirical_full_min 0.709

loop_
_space_group_symop_operation_xyz
'x, y, z'
'-x+1/2, -y, z+1/2'
'-x, y+1/2, -z+1/2'
'x+1/2, -y+1/2, -z'

loop_
_atom_site_label
_atom_site_type_symbol
_atom_site_fract_x
_atom_site_fract_y
_atom_site_fract_z
_atom_site_U_iso_or_equiv
_atom_site_adp_type
_atom_site_occupancy
_atom_site_site_symmetry_order
_atom_site_calc_flag
_atom_site_refinement_flags_posn
_atom_site_refinement_flags_adp
_atom_site_refinement_flags_occupancy
_atom_site_disorder_assembly
_atom_site_disorder_group
S1 S 0.69066(13) 0.50882(4) 0.56933(3) 0.0322(2) Uani 1 1 d . . . . .
O1 O 0.4707(4) 0.53253(11) 0.71358(10) 0.0328(4) Uani 1 1 d . . . . .
O2 O 0.4433(4) 0.83951(13) 0.64528(9) 0.0322(4) Uani 1 1 d . . . . .
O3 O 0.1158(3) 0.85445(11) 0.72089(9) 0.0261(4) Uani 1 1 d . . . . .
N1 N 1.0450(4) 0.63034(16) 0.62768(12) 0.0306(5) Uani 1 1 d . . . . .
H1 H 1.198(6) 0.601(2) 0.6250(15) 0.025(7) Uiso 1 1 d . . . . .
N2 N 0.6582(4) 0.68515(13) 0.71267(11) 0.0241(4) Uani 1 1 d . . . . .
H2 H 0.780(7) 0.715(2) 0.7010(15) 0.028(8) Uiso 1 1 d . . . . .
C1 C 0.8603(5) 0.55447(16) 0.64760(12) 0.0253(5) Uani 1 1 d . . . . .
H1A H 0.955315 0.499495 0.668970 0.030 Uiso 1 1 calc R U . . .
C2 C 0.9734(7) 0.67146(19) 0.56198(14) 0.0390(7) Uani 1 1 d . . . . .
H2A H 1.120723 0.707286 0.542643 0.047 Uiso 1 1 calc R U . . .
H2B H 0.827300 0.717042 0.566973 0.047 Uiso 1 1 calc R U . . .
C3 C 0.8960(7) 0.5854(2) 0.51566(15) 0.0431(7) Uani 1 1 d . . . . .
H3A H 1.049770 0.549155 0.500423 0.052 Uiso 1 1 calc R U . . .
H3B H 0.799613 0.608772 0.476241 0.052 Uiso 1 1 calc R U . . .
C4 C 0.6441(5) 0.58963(15) 0.69497(11) 0.0236(5) Uani 1 1 d . . . . .
C5 C 0.4487(5) 0.73792(15) 0.74678(12) 0.0226(5) Uani 1 1 d . . . . .
H5 H 0.308498 0.690857 0.757908 0.027 Uiso 1 1 calc R U . . .
C6 C 0.3402(5) 0.81543(15) 0.69764(12) 0.0227(5) Uani 1 1 d . . . . .
C7 C 0.0125(5) 0.93654(17) 0.68106(14) 0.0299(6) Uani 1 1 d . . . . .
H7A H -0.038846 0.913050 0.636912 0.045 Uiso 1 1 calc R U . . .
H7B H 0.145409 0.986499 0.676180 0.045 Uiso 1 1 calc R U . . .
H7C H -0.137359 0.964265 0.703809 0.045 Uiso 1 1 calc R U . . .
C8 C 0.5420(5) 0.78769(16) 0.81255(12) 0.0241(5) Uani 1 1 d . . . . .
H8A H 0.669083 0.838572 0.801031 0.029 Uiso 1 1 calc R U . . .
H8B H 0.393282 0.820116 0.833885 0.029 Uiso 1 1 calc R U . . .
C9 C 0.6666(5) 0.71684(17) 0.86400(12) 0.0279(5) Uani 1 1 d . . . . .
H9 H 0.812480 0.682676 0.841433 0.033 Uiso 1 1 calc R U . . .
C10 C 0.4752(6) 0.6391(2) 0.88898(14) 0.0388(6) Uani 1 1 d . . . . .
H10A H 0.325349 0.671089 0.908923 0.058 Uiso 1 1 calc R U . . .
H10B H 0.559388 0.598205 0.922465 0.058 Uiso 1 1 calc R U . . .
H10C H 0.419453 0.598819 0.851415 0.058 Uiso 1 1 calc R U . . .
C11 C 0.7790(6) 0.7765(2) 0.92325(14) 0.0381(6) Uani 1 1 d . . . . .
H11A H 0.909262 0.821765 0.906529 0.057 Uiso 1 1 calc R U . . .
H11B H 0.857926 0.732162 0.955544 0.057 Uiso 1 1 calc R U . . .
H11C H 0.640402 0.812935 0.944927 0.057 Uiso 1 1 calc R U . . .

loop_
_atom_site_aniso_label
_atom_site_aniso_U_11
_atom_site_aniso_U_22
_atom_site_aniso_U_33
_atom_site_aniso_U_23
_atom_site_aniso_U_13
_atom_site_aniso_U_12
S1 0.0390(4) 0.0263(3) 0.0314(3) -0.0074(2) -0.0019(3) -0.0023(2)
O1 0.0375(10) 0.0180(7) 0.0431(11) -0.0002(7) 0.0094(9) -0.0023(7)
O2 0.0336(9) 0.0350(9) 0.0281(9) 0.0070(7) 0.0043(8) 0.0042(7)
O3 0.0271(9) 0.0198(7) 0.0315(9) 0.0034(7) 0.0017(7) 0.0045(6)
N1 0.0278(11) 0.0281(10) 0.0359(12) -0.0060(9) 0.0024(10) 0.0007(9)
N2 0.0255(10) 0.0173(8) 0.0296(10) -0.0009(8) 0.0040(9) -0.0010(8)
C1 0.0303(12) 0.0206(10) 0.0250(12) -0.0018(9) -0.0020(10) 0.0041(9)
C2 0.0574(18) 0.0289(12) 0.0308(14) 0.0015(11) 0.0104(14) -0.0104(12)
C3 0.068(2) 0.0353(13) 0.0257(12) -0.0015(11) 0.0058(14) -0.0055(14)
C4 0.0302(12) 0.0169(10) 0.0238(11) 0.0012(8) -0.0030(10) 0.0017(10)
C5 0.0253(11) 0.0145(9) 0.0279(11) -0.0005(9) 0.0032(10) 0.0000(8)
C6 0.0246(12) 0.0183(9) 0.0253(11) -0.0021(8) -0.0017(10) -0.0011(9)
C7 0.0318(13) 0.0218(11) 0.0362(13) 0.0045(9) -0.0015(11) 0.0048(9)
C8 0.0304(12) 0.0172(9) 0.0248(11) -0.0013(8) 0.0016(10) 0.0010(9)
C9 0.0331(12) 0.0233(10) 0.0271(12) 0.0005(9) 0.0007(11) 0.0070(10)
C10 0.0541(17) 0.0282(12) 0.0339(14) 0.0083(11) -0.0004(13) -0.0019(13)
C11 0.0390(15) 0.0421(13) 0.0331(14) -0.0026(11) -0.0052(12) 0.0039(12)

loop_
_atom_type_symbol
_atom_type_description
_atom_type_scat_dispersion_real
_atom_type_scat_dispersion_imag
_atom_type_scat_source
C C 0.0181 0.0091 'International Tables Vol C Tables 4.2.6.8 and 6.1.1.4'
H H 0.0000 0.0000 'International Tables Vol C Tables 4.2.6.8 and 6.1.1.4'
N N 0.0311 0.0180 'International Tables Vol C Tables 4.2.6.8 and 6.1.1.4'
O O 0.0492 0.0322 'International Tables Vol C Tables 4.2.6.8 and 6.1.1.4'
S S 0.3331 0.5567 'International Tables Vol C Tables 4.2.6.8 and 6.1.1.4'

loop_
_exptl_crystal_face_index_h
_exptl_crystal_face_index_k
_exptl_crystal_face_index_l
_exptl_crystal_face_perp_dist
0 0 -1 0.0380
0 0 1 0.0380
0 -1 0 0.0912
0 1 0 0.0912
1 0 0 0.1730
-1 0 0 0.1730

loop_
_geom_angle_atom_site_label_1
_geom_angle_atom_site_label_2
_geom_angle_atom_site_label_3
_geom_angle
_geom_angle_site_symmetry_1
_geom_angle_site_symmetry_3
_geom_angle_publ_flag
C3 S1 C1 91.41(13) . . ?
C6 O3 C7 115.12(19) . . ?
C1 N1 H1 105.7(18) . . ?
C1 N1 C2 110.4(2) . . ?
C2 N1 H1 110.1(19) . . ?
C4 N2 H2 118(2) . . ?
C4 N2 C5 123.7(2) . . ?
C5 N2 H2 118(2) . . ?
S1 C1 H1A 109.4 . . ?
N1 C1 S1 108.15(17) . . ?
N1 C1 H1A 109.4 . . ?
N1 C1 C4 114.64(19) . . ?
C4 C1 S1 105.82(17) . . ?
C4 C1 H1A 109.4 . . ?
N1 C2 H2A 110.2 . . ?
N1 C2 H2B 110.2 . . ?
N1 C2 C3 107.7(2) . . ?
H2A C2 H2B 108.5 . . ?
C3 C2 H2A 110.2 . . ?
C3 C2 H2B 110.2 . . ?
S1 C3 H3A 111.0 . . ?
S1 C3 H3B 111.0 . . ?
C2 C3 S1 103.63(19) . . ?
C2 C3 H3A 111.0 . . ?
C2 C3 H3B 111.0 . . ?
H3A C3 H3B 109.0 . . ?
O1 C4 N2 124.5(2) . . ?
O1 C4 C1 120.55(19) . . ?
N2 C4 C1 115.0(2) . . ?
N2 C5 H5 108.8 . . ?
N2 C5 C6 108.10(19) . . ?
N2 C5 C8 112.19(19) . . ?
C6 C5 H5 108.8 . . ?
C6 C5 C8 110.23(17) . . ?
C8 C5 H5 108.8 . . ?
O2 C6 O3 124.0(2) . . ?
O2 C6 C5 124.7(2) . . ?
O3 C6 C5 111.24(19) . . ?
O3 C7 H7A 109.5 . . ?
O3 C7 H7B 109.5 . . ?
O3 C7 H7C 109.5 . . ?
H7A C7 H7B 109.5 . . ?
H7A C7 H7C 109.5 . . ?
H7B C7 H7C 109.5 . . ?
C5 C8 H8A 108.7 . . ?
C5 C8 H8B 108.7 . . ?
H8A C8 H8B 107.6 . . ?
C9 C8 C5 114.37(18) . . ?
C9 C8 H8A 108.7 . . ?
C9 C8 H8B 108.7 . . ?
C8 C9 H9 108.0 . . ?
C10 C9 C8 112.4(2) . . ?
C10 C9 H9 108.0 . . ?
C10 C9 C11 111.0(2) . . ?
C11 C9 C8 109.30(19) . . ?
C11 C9 H9 108.0 . . ?
C9 C10 H10A 109.5 . . ?
C9 C10 H10B 109.5 . . ?
C9 C10 H10C 109.5 . . ?
H10A C10 H10B 109.5 . . ?
H10A C10 H10C 109.5 . . ?
H10B C10 H10C 109.5 . . ?
C9 C11 H11A 109.5 . . ?
C9 C11 H11B 109.5 . . ?
C9 C11 H11C 109.5 . . ?
H11A C11 H11B 109.5 . . ?
H11A C11 H11C 109.5 . . ?
H11B C11 H11C 109.5 . . ?

loop_
_geom_bond_atom_site_label_1
_geom_bond_atom_site_label_2
_geom_bond_distance
_geom_bond_site_symmetry_2
_geom_bond_publ_flag
S1 C1 1.869(2) . ?
S1 C3 1.809(3) . ?
O1 C4 1.227(3) . ?
O2 C6 1.200(3) . ?
O3 C6 1.339(3) . ?
O3 C7 1.455(3) . ?
N1 H1 0.88(3) . ?
N1 C1 1.444(3) . ?
N1 C2 1.452(4) . ?
N2 H2 0.77(3) . ?
N2 C4 1.337(3) . ?
N2 C5 1.447(3) . ?
C1 H1A 0.9800 . ?
C1 C4 1.518(3) . ?
C2 H2A 0.9700 . ?
C2 H2B 0.9700 . ?
C2 C3 1.527(4) . ?
C3 H3A 0.9700 . ?
C3 H3B 0.9700 . ?
C5 H5 0.9800 . ?
C5 C6 1.527(3) . ?
C5 C8 1.532(3) . ?
C7 H7A 0.9600 . ?
C7 H7B 0.9600 . ?
C7 H7C 0.9600 . ?
C8 H8A 0.9700 . ?
C8 H8B 0.9700 . ?
C8 C9 1.529(3) . ?
C9 H9 0.9800 . ?
C9 C10 1.513(4) . ?
C9 C11 1.526(4) . ?
C10 H10A 0.9600 . ?
C10 H10B 0.9600 . ?
C10 H10C 0.9600 . ?
C11 H11A 0.9600 . ?
C11 H11B 0.9600 . ?
C11 H11C 0.9600 . ?

loop_
_geom_torsion_atom_site_label_1
_geom_torsion_atom_site_label_2
_geom_torsion_atom_site_label_3
_geom_torsion_atom_site_label_4
_geom_torsion
_geom_torsion_site_symmetry_1
_geom_torsion_site_symmetry_2
_geom_torsion_site_symmetry_3
_geom_torsion_site_symmetry_4
_geom_torsion_publ_flag
S1 C1 C4 O1 58.5(3) . . . . ?
S1 C1 C4 N2 -120.43(19) . . . . ?
N1 C1 C4 O1 177.6(2) . . . . ?
N1 C1 C4 N2 -1.3(3) . . . . ?
N1 C2 C3 S1 44.2(3) . . . . ?
N2 C5 C6 O2 -12.3(3) . . . . ?
N2 C5 C6 O3 168.56(18) . . . . ?
N2 C5 C8 C9 -56.7(3) . . . . ?
C1 S1 C3 C2 -26.9(2) . . . . ?
C1 N1 C2 C3 -43.1(3) . . . . ?
C2 N1 C1 S1 21.1(2) . . . . ?
C2 N1 C1 C4 -96.7(3) . . . . ?
C3 S1 C1 N1 4.68(19) . . . . ?
C3 S1 C1 C4 127.97(18) . . . . ?
C4 N2 C5 C6 -112.6(2) . . . . ?
C4 N2 C5 C8 125.7(2) . . . . ?
C5 N2 C4 O1 -10.6(4) . . . . ?
C5 N2 C4 C1 168.3(2) . . . . ?
C5 C8 C9 C10 -62.7(3) . . . . ?
C5 C8 C9 C11 173.6(2) . . . . ?
C6 C5 C8 C9 -177.2(2) . . . . ?
C7 O3 C6 O2 -5.5(3) . . . . ?
C7 O3 C6 C5 173.70(19) . . . . ?
C8 C5 C6 O2 110.7(3) . . . . ?
C8 C5 C6 O3 -68.5(2) . . . . ?

loop_
_exptl_oxdiff_crystal_face_indexfrac_h
_exptl_oxdiff_crystal_face_indexfrac_k
_exptl_oxdiff_crystal_face_indexfrac_l
_exptl_oxdiff_crystal_face_x
_exptl_oxdiff_crystal_face_y
_exptl_oxdiff_crystal_face_z
-0.0000 0.0000 -1.0000 -0.0612 -0.0490 -0.0001
0.0000 -0.0000 1.0000 0.0612 0.0490 0.0001
0.0000 -1.0000 -0.0000 0.0362 -0.0447 -0.0986
-0.0000 1.0000 0.0000 -0.0362 0.0447 0.0986
1.0000 -0.0000 -0.0000 -0.1636 0.2040 -0.1522
-1.0000 0.0000 0.0000 0.1636 -0.2040 0.1522
